data_4327818
loop_
_publ_author_name
'Fu-Sheng Guo'
'Ji-Dong Leng'
'Jun-Liang Liu'
'Zhao-Sha Meng'
'Ming-Liang Tong'

_publ_contact_author
;
      Professor Ming-Liang Tong
      School of Chemistry and Chemical Engineering
      Sun Yat-Sen University 
      Guangzhou 510275
      PR China
;
_publ_contact_author_email tongml@mail.sysu.edu.cn
_publ_contact_author_fax 81-20-8411-2245
_publ_contact_author_phone 86-20-8411-0966
_publ_section_title
;
 Polynuclear and Polymeric Gadolinium Acetate Derivatives with Large
 Magnetocaloric Effect
;
_journal_name_full 'Inorganic Chemistry'
_journal_page_first 405
_journal_page_last 413
_journal_paper_doi 10.1021/ic2018314
_journal_volume 51
_journal_year 2012
_chemical_formula_sum 'C48 H76 Gd4 O28'
_chemical_formula_weight 1730.09
_chemical_name_systematic
; 
 ? 
;
_space_group_IT_number 2
_symmetry_cell_setting triclinic
_symmetry_space_group_name_Hall '-P 1'
_symmetry_space_group_name_H-M 'P -1'
_atom_sites_solution_hydrogens geom
_atom_sites_solution_primary direct
_atom_sites_solution_secondary difmap
_audit_creation_method SHELXL-97
_cell_angle_alpha 106.643(1)
_cell_angle_beta 113.051(1)
_cell_angle_gamma 102.055(1)
_cell_formula_units_Z 1
_cell_length_a 11.6327(3)
_cell_length_b 11.7971(4)
_cell_length_c 13.6862(3)
_cell_measurement_temperature 298(2)
_cell_volume 1542.17(8)
_computing_structure_refinement 'SHELXL-97 (Sheldrick, 1997)'
_computing_structure_solution 'SHELXS-97 (Sheldrick, 1990)'
_diffrn_ambient_temperature 298(2)
_diffrn_measured_fraction_theta_full 0.981
_diffrn_measured_fraction_theta_max 0.981
_diffrn_radiation_monochromator graphite
_diffrn_radiation_source 'fine-focus sealed tube'
_diffrn_radiation_type MoK\a
_diffrn_radiation_wavelength 0.71073
_diffrn_reflns_av_R_equivalents 0.0208
_diffrn_reflns_av_sigmaI/netI 0.0290
_diffrn_reflns_limit_h_max 12
_diffrn_reflns_limit_h_min -14
_diffrn_reflns_limit_k_max 14
_diffrn_reflns_limit_k_min -14
_diffrn_reflns_limit_l_max 16
_diffrn_reflns_limit_l_min -16
_diffrn_reflns_number 11876
_diffrn_reflns_theta_full 26.00
_diffrn_reflns_theta_max 26.00
_diffrn_reflns_theta_min 3.11
_exptl_absorpt_coefficient_mu 4.326
_exptl_absorpt_correction_T_max 0.8494
_exptl_absorpt_correction_T_min 0.6740
_exptl_absorpt_correction_type multi-scan
_exptl_crystal_density_diffrn 1.863
_exptl_crystal_F_000 844
_exptl_crystal_size_max 0.10
_exptl_crystal_size_mid 0.07
_exptl_crystal_size_min 0.04
_refine_diff_density_max 0.657
_refine_diff_density_min -0.553
_refine_diff_density_rms 0.087
_refine_ls_extinction_method none
_refine_ls_goodness_of_fit_ref 1.048
_refine_ls_hydrogen_treatment constr
_refine_ls_matrix_type full
_refine_ls_number_parameters 371
_refine_ls_number_reflns 5944
_refine_ls_number_restraints 0
_refine_ls_restrained_S_all 1.048
_refine_ls_R_factor_all 0.0301
_refine_ls_R_factor_gt 0.0234
_refine_ls_shift/su_max 0.001
_refine_ls_shift/su_mean 0.000
_refine_ls_structure_factor_coef Fsqd
_refine_ls_weighting_details 'calc w=1/[\s^2^(Fo^2^)+(0.0189P)^2^+1.4106P] where P=(Fo^2^+2Fc^2^)/3'
_refine_ls_weighting_scheme calc
_refine_ls_wR_factor_gt 0.0483
_refine_ls_wR_factor_ref 0.0504
_reflns_number_gt 5131
_reflns_number_total 5944
_reflns_threshold_expression >2sigma(I)
_cod_data_source_file ic2018314_si_001_3.cif
_cod_data_source_block 2_298K
_cod_original_cell_volume 1542.17(7)
_cod_database_code 4327818

loop_
_symmetry_equiv_pos_as_xyz
'x, y, z'
'-x, -y, -z'

loop_
_atom_site_label
_atom_site_type_symbol
_atom_site_fract_x
_atom_site_fract_y
_atom_site_fract_z
_atom_site_U_iso_or_equiv
_atom_site_adp_type
_atom_site_occupancy
_atom_site_symmetry_multiplicity
_atom_site_calc_flag
_atom_site_refinement_flags
Gd1 Gd 0.222558(16) 0.019808(16) 0.438371(13) 0.02559(5) Uani 1 1 d .
Gd2 Gd 0.124935(17) 0.156078(16) 0.170013(13) 0.02746(5) Uani 1 1 d .
O1W O 0.4183(2) 0.0879(3) 0.4134(2) 0.0406(6) Uani 1 1 d .
H1WA H 0.3966 0.1068 0.3549 0.049 Uiso 1 1 d R
H1WB H 0.4482 0.0281 0.4032 0.049 Uiso 1 1 d R
O2W O -0.0142(2) -0.0119(3) 0.3495(2) 0.0378(6) Uani 1 1 d .
H2WA H -0.0334 0.0118 0.2938 0.045 Uiso 1 1 d R
H2WB H -0.0315 0.0312 0.3997 0.045 Uiso 1 1 d R
O1 O 0.2195(2) 0.2007(2) 0.3843(2) 0.0333(6) Uani 1 1 d .
O2 O 0.2856(3) 0.3582(3) 0.3418(2) 0.0475(7) Uani 1 1 d .
O3 O 0.1328(2) -0.0348(2) 0.22616(18) 0.0314(6) Uani 1 1 d .
O4 O 0.0451(2) -0.0800(2) 0.04069(19) 0.0310(5) Uani 1 1 d .
O5 O -0.0790(3) 0.0661(3) 0.1680(2) 0.0382(6) Uani 1 1 d .
O6 O 0.0186(3) 0.3054(3) 0.1750(2) 0.0466(7) Uani 1 1 d .
O7 O 0.2249(3) 0.2727(3) 0.0946(2) 0.0590(8) Uani 1 1 d .
O8 O 0.3472(3) 0.1475(3) 0.2209(2) 0.0399(6) Uani 1 1 d .
O9 O 0.4178(3) 0.0682(3) 0.6149(2) 0.0389(6) Uani 1 1 d .
O10 O 0.2095(3) 0.1643(3) 0.5856(2) 0.0433(7) Uani 1 1 d .
O11 O 0.1248(3) -0.1154(3) 0.5087(2) 0.0403(6) Uani 1 1 d .
O12 O 0.2568(3) -0.1666(3) 0.3775(2) 0.0452(7) Uani 1 1 d .
C1 C 0.2896(4) 0.3170(3) 0.4163(3) 0.0337(8) Uani 1 1 d .
C2 C 0.3747(5) 0.4023(5) 0.5435(4) 0.0667(14) Uani 1 1 d .
H2A H 0.3183 0.4250 0.5753 0.100 Uiso 1 1 calc R
H2B H 0.4368 0.4778 0.5532 0.100 Uiso 1 1 calc R
H2C H 0.4233 0.3587 0.5833 0.100 Uiso 1 1 calc R
C3 C 0.0719(3) -0.1176(3) 0.1228(3) 0.0284(7) Uani 1 1 d .
C4 C 0.0345(4) -0.2547(4) 0.0994(3) 0.0459(10) Uani 1 1 d .
H4A H -0.0153 -0.3047 0.0170 0.069 Uiso 1 1 calc R
H4B H -0.0197 -0.2749 0.1344 0.069 Uiso 1 1 calc R
H4C H 0.1142 -0.2731 0.1319 0.069 Uiso 1 1 calc R
C5 C 0.5839(5) 0.2090(6) 0.2943(5) 0.0889(19) Uani 1 1 d .
H5A H 0.5725 0.1209 0.2734 0.133 Uiso 1 1 calc R
H5B H 0.6141 0.2498 0.3761 0.133 Uiso 1 1 calc R
H5C H 0.6492 0.2492 0.2765 0.133 Uiso 1 1 calc R
C6 C 0.4511(4) 0.2202(5) 0.2261(4) 0.0523(11) Uani 1 1 d .
C7 C 0.4541(5) 0.3091(5) 0.1810(4) 0.0580(12) Uani 1 1 d .
H7 H 0.5364 0.3560 0.1918 0.070 Uiso 1 1 calc R
C8 C 0.3414(5) 0.3347(4) 0.1192(4) 0.0539(12) Uani 1 1 d .
C9 C 0.3594(6) 0.4446(5) 0.0814(5) 0.0823(18) Uani 1 1 d .
H9A H 0.2753 0.4327 0.0193 0.123 Uiso 1 1 calc R
H9B H 0.4248 0.4466 0.0550 0.123 Uiso 1 1 calc R
H9C H 0.3893 0.5234 0.1461 0.123 Uiso 1 1 calc R
C10 C -0.1288(6) 0.4179(5) 0.1380(5) 0.0814(18) Uani 1 1 d .
H10A H -0.1055 0.4394 0.0839 0.122 Uiso 1 1 calc R
H10B H -0.0758 0.4866 0.2137 0.122 Uiso 1 1 calc R
H10C H -0.2222 0.4029 0.1127 0.122 Uiso 1 1 calc R
C11 C -0.1017(5) 0.2982(4) 0.1436(3) 0.0472(11) Uani 1 1 d .
C12 C -0.2066(4) 0.1907(4) 0.1161(3) 0.0478(11) Uani 1 1 d .
H12 H -0.2930 0.1920 0.0863 0.057 Uiso 1 1 calc R
C13 C -0.1903(4) 0.0831(4) 0.1302(3) 0.0413(9) Uani 1 1 d .
C14 C -0.3106(5) -0.0245(5) 0.1037(5) 0.0742(15) Uani 1 1 d .
H14A H -0.3231 -0.1007 0.0445 0.111 Uiso 1 1 calc R
H14B H -0.3892 -0.0031 0.0767 0.111 Uiso 1 1 calc R
H14C H -0.2958 -0.0378 0.1729 0.111 Uiso 1 1 calc R
C15 C 0.2276(6) 0.3167(5) 0.7514(4) 0.0717(15) Uani 1 1 d .
H15A H 0.1910 0.3589 0.7031 0.107 Uiso 1 1 calc R
H15B H 0.2991 0.3787 0.8259 0.107 Uiso 1 1 calc R
H15C H 0.1587 0.2688 0.7613 0.107 Uiso 1 1 calc R
C16 C 0.2816(4) 0.2278(4) 0.6941(3) 0.0454(10) Uani 1 1 d .
C17 C 0.4042(4) 0.2213(4) 0.7617(3) 0.0462(10) Uani 1 1 d .
H17 H 0.4491 0.2729 0.8409 0.055 Uiso 1 1 calc R
C18 C 0.4645(4) 0.1443(4) 0.7206(3) 0.0394(9) Uani 1 1 d .
C19 C 0.5984(5) 0.1511(5) 0.8065(4) 0.0633(14) Uani 1 1 d .
H19A H 0.6577 0.1537 0.7736 0.095 Uiso 1 1 calc R
H19B H 0.5864 0.0775 0.8238 0.095 Uiso 1 1 calc R
H19C H 0.6364 0.2262 0.8768 0.095 Uiso 1 1 calc R
C20 C 0.0297(5) -0.2851(5) 0.5473(4) 0.0590(12) Uani 1 1 d .
H20A H -0.0483 -0.2624 0.5313 0.089 Uiso 1 1 calc R
H20B H 0.0869 -0.2509 0.6299 0.089 Uiso 1 1 calc R
H20C H 0.0027 -0.3759 0.5156 0.089 Uiso 1 1 calc R
C21 C 0.1050(4) -0.2313(4) 0.4923(3) 0.0416(9) Uani 1 1 d .
C22 C 0.1488(5) -0.3107(4) 0.4300(4) 0.0491(11) Uani 1 1 d .
H22 H 0.1252 -0.3945 0.4219 0.059 Uiso 1 1 calc R
C23 C 0.2243(4) -0.2757(4) 0.3791(3) 0.0431(10) Uani 1 1 d .
C24 C 0.2705(6) -0.3706(5) 0.3206(5) 0.0726(15) Uani 1 1 d .
H24A H 0.2219 -0.3971 0.2379 0.109 Uiso 1 1 calc R
H24B H 0.2546 -0.4430 0.3390 0.109 Uiso 1 1 calc R
H24C H 0.3647 -0.3323 0.3475 0.109 Uiso 1 1 calc R

loop_
_atom_site_aniso_label
_atom_site_aniso_U_11
_atom_site_aniso_U_22
_atom_site_aniso_U_33
_atom_site_aniso_U_23
_atom_site_aniso_U_13
_atom_site_aniso_U_12
Gd1 0.02632(10) 0.02784(10) 0.02430(9) 0.01208(7) 0.01190(7) 0.01156(8)
Gd2 0.02819(10) 0.02733(10) 0.02586(9) 0.01241(7) 0.01100(8) 0.01016(8)
O1W 0.0342(15) 0.0588(19) 0.0424(15) 0.0307(14) 0.0212(13) 0.0228(14)
O2W 0.0310(14) 0.0518(17) 0.0377(14) 0.0267(13) 0.0167(12) 0.0161(13)
O1 0.0363(14) 0.0260(14) 0.0366(13) 0.0126(11) 0.0174(12) 0.0097(12)
O2 0.0593(19) 0.0310(15) 0.0375(15) 0.0154(12) 0.0146(14) 0.0052(14)
O3 0.0368(14) 0.0309(14) 0.0230(12) 0.0098(10) 0.0110(11) 0.0141(12)
O4 0.0346(14) 0.0304(14) 0.0242(12) 0.0123(10) 0.0103(11) 0.0111(11)
O5 0.0335(14) 0.0518(17) 0.0432(15) 0.0291(13) 0.0215(12) 0.0212(13)
O6 0.0466(17) 0.0382(17) 0.0565(17) 0.0184(13) 0.0242(14) 0.0206(14)
O7 0.0438(18) 0.072(2) 0.0508(18) 0.0333(16) 0.0170(15) 0.0014(17)
O8 0.0311(14) 0.0484(17) 0.0485(16) 0.0260(13) 0.0215(13) 0.0160(13)
O9 0.0342(14) 0.0498(17) 0.0314(14) 0.0171(12) 0.0135(12) 0.0169(13)
O10 0.0480(17) 0.0458(17) 0.0345(15) 0.0115(12) 0.0197(13) 0.0212(14)
O11 0.0438(16) 0.0448(17) 0.0493(16) 0.0301(13) 0.0280(14) 0.0208(14)
O12 0.064(2) 0.0373(17) 0.0508(16) 0.0239(13) 0.0349(15) 0.0262(15)
C1 0.032(2) 0.028(2) 0.035(2) 0.0101(16) 0.0128(16) 0.0083(17)
C2 0.073(4) 0.052(3) 0.038(2) 0.007(2) 0.015(2) -0.007(3)
C3 0.0268(18) 0.029(2) 0.0295(18) 0.0113(15) 0.0130(15) 0.0130(16)
C4 0.050(3) 0.031(2) 0.038(2) 0.0150(17) 0.0074(19) 0.0054(19)
C5 0.051(3) 0.124(6) 0.118(5) 0.075(4) 0.045(3) 0.038(4)
C6 0.041(3) 0.059(3) 0.050(3) 0.019(2) 0.022(2) 0.014(2)
C7 0.044(3) 0.068(3) 0.053(3) 0.029(2) 0.022(2) 0.003(2)
C8 0.051(3) 0.057(3) 0.043(2) 0.021(2) 0.021(2) 0.005(2)
C9 0.077(4) 0.073(4) 0.087(4) 0.049(3) 0.031(3) 0.005(3)
C10 0.090(4) 0.055(3) 0.085(4) 0.021(3) 0.025(3) 0.046(3)
C11 0.056(3) 0.048(3) 0.040(2) 0.0167(19) 0.021(2) 0.030(2)
C12 0.044(3) 0.064(3) 0.045(2) 0.027(2) 0.020(2) 0.032(2)
C13 0.038(2) 0.052(3) 0.038(2) 0.0200(19) 0.0197(18) 0.020(2)
C14 0.045(3) 0.079(4) 0.096(4) 0.041(3) 0.031(3) 0.016(3)
C15 0.076(4) 0.073(4) 0.056(3) 0.003(3) 0.034(3) 0.036(3)
C16 0.055(3) 0.044(3) 0.042(2) 0.0149(19) 0.028(2) 0.019(2)
C17 0.045(2) 0.053(3) 0.0261(19) 0.0066(18) 0.0110(18) 0.016(2)
C18 0.039(2) 0.039(2) 0.033(2) 0.0148(17) 0.0137(18) 0.0094(19)
C19 0.054(3) 0.077(4) 0.040(2) 0.019(2) 0.008(2) 0.027(3)
C20 0.066(3) 0.056(3) 0.080(3) 0.040(3) 0.047(3) 0.026(3)
C21 0.040(2) 0.046(3) 0.039(2) 0.0208(19) 0.0168(19) 0.015(2)
C22 0.059(3) 0.034(2) 0.061(3) 0.025(2) 0.032(2) 0.017(2)
C23 0.045(2) 0.039(2) 0.046(2) 0.0172(19) 0.019(2) 0.021(2)
C24 0.093(4) 0.058(3) 0.103(4) 0.039(3) 0.066(4) 0.047(3)

loop_
_atom_type_symbol
_atom_type_description
_atom_type_scat_dispersion_real
_atom_type_scat_dispersion_imag
_atom_type_scat_source
C C 0.0033 0.0016 'International Tables Vol C Tables 4.2.6.8 and 6.1.1.4'
H H 0.0000 0.0000 'International Tables Vol C Tables 4.2.6.8 and 6.1.1.4'
O O 0.0106 0.0060 'International Tables Vol C Tables 4.2.6.8 and 6.1.1.4'
Gd Gd -0.1653 3.9035 'International Tables Vol C Tables 4.2.6.8 and 6.1.1.4'

loop_
_geom_angle_atom_site_label_1
_geom_angle_atom_site_label_2
_geom_angle_atom_site_label_3
_geom_angle
_geom_angle_site_symmetry_1
_geom_angle_site_symmetry_3
O12 Gd1 O10 145.61(9) . .
O12 Gd1 O9 83.13(9) . .
O10 Gd1 O9 73.74(9) . .
O12 Gd1 O11 73.44(9) . .
O10 Gd1 O11 78.02(10) . .
O9 Gd1 O11 81.05(9) . .
O12 Gd1 O2W 111.70(10) . .
O10 Gd1 O2W 77.60(9) . .
O9 Gd1 O2W 145.24(8) . .
O11 Gd1 O2W 74.08(8) . .
O12 Gd1 O1W 77.86(10) . .
O10 Gd1 O1W 116.97(10) . .
O9 Gd1 O1W 71.96(8) . .
O11 Gd1 O1W 142.52(8) . .
O2W Gd1 O1W 140.33(8) . .
O12 Gd1 O1 137.29(8) . .
O10 Gd1 O1 76.32(9) . .
O9 Gd1 O1 113.39(9) . .
O11 Gd1 O1 145.13(8) . .
O2W Gd1 O1 77.65(8) . .
O1W Gd1 O1 71.36(8) . .
O12 Gd1 O3 78.66(8) . .
O10 Gd1 O3 133.83(8) . .
O9 Gd1 O3 144.38(8) . .
O11 Gd1 O3 121.60(9) . .
O2W Gd1 O3 70.37(8) . .
O1W Gd1 O3 74.41(8) . .
O1 Gd1 O3 65.16(8) . .
O7 Gd2 O6 81.54(11) . .
O7 Gd2 O5 144.70(9) . .
O6 Gd2 O5 71.81(9) . .
O7 Gd2 O8 70.83(10) . .
O6 Gd2 O8 139.96(10) . .
O5 Gd2 O8 143.41(8) . .
O7 Gd2 O2 76.25(10) . .
O6 Gd2 O2 71.76(10) . .
O5 Gd2 O2 115.00(10) . .
O8 Gd2 O2 73.86(10) . .
O7 Gd2 O4 73.99(9) . 2
O6 Gd2 O4 77.41(9) . 2
O5 Gd2 O4 77.86(8) . 2
O8 Gd2 O4 119.67(8) . 2
O2 Gd2 O4 139.64(8) . 2
O7 Gd2 O1 124.76(9) . .
O6 Gd2 O1 95.78(8) . .
O5 Gd2 O1 81.53(8) . .
O8 Gd2 O1 78.01(8) . .
O2 Gd2 O1 51.44(8) . .
O4 Gd2 O1 159.38(8) 2 .
O7 Gd2 O4 107.97(10) . .
O6 Gd2 O4 133.36(9) . .
O5 Gd2 O4 76.61(9) . .
O8 Gd2 O4 83.73(8) . .
O2 Gd2 O4 154.53(8) . .
O4 Gd2 O4 62.87(8) 2 .
O1 Gd2 O4 112.64(7) . .
O7 Gd2 O3 139.15(10) . .
O6 Gd2 O3 139.29(9) . .
O5 Gd2 O3 71.12(8) . .
O8 Gd2 O3 72.58(8) . .
O2 Gd2 O3 110.12(8) . .
O4 Gd2 O3 110.23(7) 2 .
O1 Gd2 O3 62.63(7) . .
O4 Gd2 O3 50.02(7) . .
O7 Gd2 C1 100.09(11) . .
O6 Gd2 C1 82.98(10) . .
O5 Gd2 C1 99.18(10) . .
O8 Gd2 C1 74.30(10) . .
O2 Gd2 C1 25.15(9) . .
O4 Gd2 C1 160.12(9) 2 .
O1 Gd2 C1 26.28(9) . .
O4 Gd2 C1 136.09(8) . .
O3 Gd2 C1 86.84(8) . .
O7 Gd2 C3 127.18(11) . .
O6 Gd2 C3 141.39(10) . .
O5 Gd2 C3 70.67(9) . .
O8 Gd2 C3 78.39(9) . .
O2 Gd2 C3 133.95(9) . .
O4 Gd2 C3 86.16(8) 2 .
O1 Gd2 C3 87.47(8) . .
O4 Gd2 C3 25.17(8) . .
O3 Gd2 C3 24.93(8) . .
C1 Gd2 C3 111.65(9) . .
Gd1 O1W H1WA 109.8 . .
Gd1 O1W H1WB 109.3 . .
H1WA O1W H1WB 109.7 . .
Gd1 O2W H2WA 108.9 . .
Gd1 O2W H2WB 109.9 . .
H2WA O2W H2WB 109.8 . .
C1 O1 Gd1 142.1(2) . .
C1 O1 Gd2 92.72(19) . .
Gd1 O1 Gd2 117.73(9) . .
C1 O2 Gd2 96.2(2) . .
C3 O3 Gd1 149.6(2) . .
C3 O3 Gd2 95.27(19) . .
Gd1 O3 Gd2 114.45(9) . .
C3 O4 Gd2 139.4(2) . 2
C3 O4 Gd2 96.14(19) . .
Gd2 O4 Gd2 117.13(8) 2 .
C13 O5 Gd2 132.2(2) . .
C11 O6 Gd2 134.5(3) . .
C8 O7 Gd2 137.4(3) . .
C6 O8 Gd2 131.5(3) . .
C18 O9 Gd1 133.4(2) . .
C16 O10 Gd1 136.9(3) . .
C21 O11 Gd1 133.1(2) . .
C23 O12 Gd1 138.2(3) . .
O2 C1 O1 119.7(3) . .
O2 C1 C2 120.5(4) . .
O1 C1 C2 119.9(3) . .
O2 C1 Gd2 58.65(19) . .
O1 C1 Gd2 61.00(17) . .
C2 C1 Gd2 179.0(3) . .
C1 C2 H2A 109.5 . .
C1 C2 H2B 109.5 . .
H2A C2 H2B 109.5 . .
C1 C2 H2C 109.5 . .
H2A C2 H2C 109.5 . .
H2B C2 H2C 109.5 . .
O3 C3 O4 118.2(3) . .
O3 C3 C4 120.0(3) . .
O4 C3 C4 121.8(3) . .
O3 C3 Gd2 59.79(17) . .
O4 C3 Gd2 58.69(17) . .
C4 C3 Gd2 175.1(3) . .
C3 C4 H4A 109.5 . .
C3 C4 H4B 109.5 . .
H4A C4 H4B 109.5 . .
C3 C4 H4C 109.5 . .
H4A C4 H4C 109.5 . .
H4B C4 H4C 109.5 . .
C6 C5 H5A 109.5 . .
C6 C5 H5B 109.5 . .
H5A C5 H5B 109.5 . .
C6 C5 H5C 109.5 . .
H5A C5 H5C 109.5 . .
H5B C5 H5C 109.5 . .
O8 C6 C7 126.6(4) . .
O8 C6 C5 116.2(4) . .
C7 C6 C5 117.1(5) . .
C6 C7 C8 124.4(5) . .
C6 C7 H7 117.8 . .
C8 C7 H7 117.8 . .
O7 C8 C7 123.0(4) . .
O7 C8 C9 117.5(4) . .
C7 C8 C9 119.5(5) . .
C8 C9 H9A 109.5 . .
C8 C9 H9B 109.5 . .
H9A C9 H9B 109.5 . .
C8 C9 H9C 109.5 . .
H9A C9 H9C 109.5 . .
H9B C9 H9C 109.5 . .
C11 C10 H10A 109.5 . .
C11 C10 H10B 109.5 . .
H10A C10 H10B 109.5 . .
C11 C10 H10C 109.5 . .
H10A C10 H10C 109.5 . .
H10B C10 H10C 109.5 . .
O6 C11 C12 124.6(4) . .
O6 C11 C10 115.6(4) . .
C12 C11 C10 119.7(4) . .
C13 C12 C11 124.3(4) . .
C13 C12 H12 117.9 . .
C11 C12 H12 117.9 . .
O5 C13 C12 125.2(4) . .
O5 C13 C14 115.3(4) . .
C12 C13 C14 119.4(4) . .
C13 C14 H14A 109.5 . .
C13 C14 H14B 109.5 . .
H14A C14 H14B 109.5 . .
C13 C14 H14C 109.5 . .
H14A C14 H14C 109.5 . .
H14B C14 H14C 109.5 . .
C16 C15 H15A 109.5 . .
C16 C15 H15B 109.5 . .
H15A C15 H15B 109.5 . .
C16 C15 H15C 109.5 . .
H15A C15 H15C 109.5 . .
H15B C15 H15C 109.5 . .
O10 C16 C17 124.7(4) . .
O10 C16 C15 115.7(4) . .
C17 C16 C15 119.6(4) . .
C18 C17 C16 125.4(3) . .
C18 C17 H17 117.3 . .
C16 C17 H17 117.3 . .
O9 C18 C17 125.8(3) . .
O9 C18 C19 116.2(4) . .
C17 C18 C19 118.1(3) . .
C18 C19 H19A 109.5 . .
C18 C19 H19B 109.5 . .
H19A C19 H19B 109.5 . .
C18 C19 H19C 109.5 . .
H19A C19 H19C 109.5 . .
H19B C19 H19C 109.5 . .
C21 C20 H20A 109.5 . .
C21 C20 H20B 109.5 . .
H20A C20 H20B 109.5 . .
C21 C20 H20C 109.5 . .
H20A C20 H20C 109.5 . .
H20B C20 H20C 109.5 . .
O11 C21 C22 125.4(4) . .
O11 C21 C20 116.6(4) . .
C22 C21 C20 118.0(4) . .
C23 C22 C21 125.7(4) . .
C23 C22 H22 117.2 . .
C21 C22 H22 117.2 . .
O12 C23 C22 123.7(4) . .
O12 C23 C24 116.9(4) . .
C22 C23 C24 119.3(4) . .
C23 C24 H24A 109.5 . .
C23 C24 H24B 109.5 . .
H24A C24 H24B 109.5 . .
C23 C24 H24C 109.5 . .
H24A C24 H24C 109.5 . .
H24B C24 H24C 109.5 . .

loop_
_geom_bond_atom_site_label_1
_geom_bond_atom_site_label_2
_geom_bond_distance
_geom_bond_site_symmetry_2
Gd1 O12 2.295(3) .
Gd1 O10 2.317(2) .
Gd1 O9 2.385(2) .
Gd1 O11 2.396(3) .
Gd1 O2W 2.427(2) .
Gd1 O1W 2.439(3) .
Gd1 O1 2.453(2) .
Gd1 O3 2.493(2) .
Gd2 O7 2.323(3) .
Gd2 O6 2.355(3) .
Gd2 O5 2.374(3) .
Gd2 O8 2.433(2) .
Gd2 O2 2.489(3) .
Gd2 O4 2.518(2) 2
Gd2 O1 2.536(2) .
Gd2 O4 2.561(2) .
Gd2 O3 2.587(2) .
Gd2 C1 2.897(3) .
Gd2 C3 2.981(3) .
O1W H1WA 0.8499 .
O1W H1WB 0.8500 .
O2W H2WA 0.8500 .
O2W H2WB 0.8499 .
O1 C1 1.284(4) .
O2 C1 1.239(4) .
O3 C3 1.262(4) .
O4 C3 1.275(4) .
O4 Gd2 2.518(2) 2
O5 C13 1.276(4) .
O6 C11 1.269(5) .
O7 C8 1.254(5) .
O8 C6 1.291(5) .
O9 C18 1.278(4) .
O10 C16 1.263(5) .
O11 C21 1.275(5) .
O12 C23 1.273(5) .
C1 C2 1.502(5) .
C2 H2A 0.9600 .
C2 H2B 0.9600 .
C2 H2C 0.9600 .
C3 C4 1.486(5) .
C4 H4A 0.9600 .
C4 H4B 0.9600 .
C4 H4C 0.9600 .
C5 C6 1.517(6) .
C5 H5A 0.9600 .
C5 H5B 0.9600 .
C5 H5C 0.9600 .
C6 C7 1.362(6) .
C7 C8 1.403(6) .
C7 H7 0.9300 .
C8 C9 1.533(6) .
C9 H9A 0.9600 .
C9 H9B 0.9600 .
C9 H9C 0.9600 .
C10 C11 1.526(6) .
C10 H10A 0.9600 .
C10 H10B 0.9600 .
C10 H10C 0.9600 .
C11 C12 1.400(6) .
C12 C13 1.378(6) .
C12 H12 0.9300 .
C13 C14 1.516(6) .
C14 H14A 0.9600 .
C14 H14B 0.9600 .
C14 H14C 0.9600 .
C15 C16 1.516(6) .
C15 H15A 0.9600 .
C15 H15B 0.9600 .
C15 H15C 0.9600 .
C16 C17 1.396(6) .
C17 C18 1.384(5) .
C17 H17 0.9300 .
C18 C19 1.509(5) .
C19 H19A 0.9600 .
C19 H19B 0.9600 .
C19 H19C 0.9600 .
C20 C21 1.516(6) .
C20 H20A 0.9600 .
C20 H20B 0.9600 .
C20 H20C 0.9600 .
C21 C22 1.395(6) .
C22 C23 1.387(6) .
C22 H22 0.9300 .
C23 C24 1.502(6) .
C24 H24A 0.9600 .
C24 H24B 0.9600 .
C24 H24C 0.9600 .

loop_
_geom_hbond_atom_site_label_D
_geom_hbond_atom_site_label_H
_geom_hbond_atom_site_label_A
_geom_hbond_distance_DH
_geom_hbond_distance_HA
_geom_hbond_distance_DA
_geom_hbond_angle_DHA
_geom_hbond_site_symmetry_A
O1W H1WA O8 0.85 1.93 2.778(3) 179.3 .
O1W H1WB O9 0.85 2.16 2.969(4) 159.1 2_656
O2W H2WA O5 0.85 1.93 2.778(3) 179.2 .
O2W H2WB O11 0.85 2.13 2.962(4) 165.8 2_556

loop_
_geom_torsion_atom_site_label_1
_geom_torsion_atom_site_label_2
_geom_torsion_atom_site_label_3
_geom_torsion_atom_site_label_4
_geom_torsion
_geom_torsion_site_symmetry_1
_geom_torsion_site_symmetry_4
O12 Gd1 O1 C1 -103.5(4) . .
O10 Gd1 O1 C1 67.8(4) . .
O9 Gd1 O1 C1 2.5(4) . .
O11 Gd1 O1 C1 111.5(4) . .
O2W Gd1 O1 C1 147.8(4) . .
O1W Gd1 O1 C1 -57.3(4) . .
O3 Gd1 O1 C1 -138.3(4) . .
O12 Gd1 O1 Gd2 36.30(19) . .
O10 Gd1 O1 Gd2 -152.45(13) . .
O9 Gd1 O1 Gd2 142.34(10) . .
O11 Gd1 O1 Gd2 -108.76(15) . .
O2W Gd1 O1 Gd2 -72.41(11) . .
O1W Gd1 O1 Gd2 82.46(11) . .
O3 Gd1 O1 Gd2 1.46(9) . .
O7 Gd2 O1 C1 22.5(2) . .
O6 Gd2 O1 C1 -61.2(2) . .
O5 Gd2 O1 C1 -131.7(2) . .
O8 Gd2 O1 C1 78.8(2) . .
O2 Gd2 O1 C1 0.0(2) . .
O4 Gd2 O1 C1 -130.5(2) 2 .
O4 Gd2 O1 C1 156.7(2) . .
O3 Gd2 O1 C1 155.2(2) . .
C3 Gd2 O1 C1 157.4(2) . .
O7 Gd2 O1 Gd1 -134.09(13) . .
O6 Gd2 O1 Gd1 142.21(12) . .
O5 Gd2 O1 Gd1 71.63(11) . .
O8 Gd2 O1 Gd1 -77.86(11) . .
O2 Gd2 O1 Gd1 -156.67(17) . .
O4 Gd2 O1 Gd1 72.9(2) 2 .
O4 Gd2 O1 Gd1 0.04(13) . .
O3 Gd2 O1 Gd1 -1.44(9) . .
C1 Gd2 O1 Gd1 -156.6(3) . .
C3 Gd2 O1 Gd1 0.80(11) . .
O7 Gd2 O2 C1 -161.0(3) . .
O6 Gd2 O2 C1 113.5(3) . .
O5 Gd2 O2 C1 54.6(3) . .
O8 Gd2 O2 C1 -87.3(2) . .
O4 Gd2 O2 C1 155.6(2) 2 .
O1 Gd2 O2 C1 0.0(2) . .
O4 Gd2 O2 C1 -58.0(3) . .
O3 Gd2 O2 C1 -23.3(3) . .
C3 Gd2 O2 C1 -32.1(3) . .
O12 Gd1 O3 C3 35.1(4) . .
O10 Gd1 O3 C3 -131.8(4) . .
O9 Gd1 O3 C3 95.8(5) . .
O11 Gd1 O3 C3 -27.2(5) . .
O2W Gd1 O3 C3 -83.0(4) . .
O1W Gd1 O3 C3 115.5(4) . .
O1 Gd1 O3 C3 -168.2(5) . .
O12 Gd1 O3 Gd2 -158.12(12) . .
O10 Gd1 O3 Gd2 34.92(17) . .
O9 Gd1 O3 Gd2 -97.42(15) . .
O11 Gd1 O3 Gd2 139.57(10) . .
O2W Gd1 O3 Gd2 83.72(11) . .
O1W Gd1 O3 Gd2 -77.72(11) . .
O1 Gd1 O3 Gd2 -1.40(9) . .
O7 Gd2 O3 C3 -72.8(2) . .
O6 Gd2 O3 C3 110.0(2) . .
O5 Gd2 O3 C3 84.6(2) . .
O8 Gd2 O3 C3 -100.1(2) . .
O2 Gd2 O3 C3 -164.9(2) . .
O4 Gd2 O3 C3 15.9(2) 2 .
O1 Gd2 O3 C3 174.7(2) . .
O4 Gd2 O3 C3 -3.53(19) . .
C1 Gd2 O3 C3 -174.6(2) . .
O7 Gd2 O3 Gd1 113.89(14) . .
O6 Gd2 O3 Gd1 -63.30(16) . .
O5 Gd2 O3 Gd1 -88.71(11) . .
O8 Gd2 O3 Gd1 86.64(11) . .
O2 Gd2 O3 Gd1 21.80(13) . .
O4 Gd2 O3 Gd1 -157.44(9) 2 .
O1 Gd2 O3 Gd1 1.38(9) . .
O4 Gd2 O3 Gd1 -176.84(15) . .
C1 Gd2 O3 Gd1 12.10(11) . .
C3 Gd2 O3 Gd1 -173.3(3) . .
O7 Gd2 O4 C3 143.5(2) . .
O6 Gd2 O4 C3 -121.2(2) . .
O5 Gd2 O4 C3 -72.9(2) . .
O8 Gd2 O4 C3 76.0(2) . .
O2 Gd2 O4 C3 47.7(3) . .
O4 Gd2 O4 C3 -156.0(3) 2 .
O1 Gd2 O4 C3 1.8(2) . .
O3 Gd2 O4 C3 3.49(19) . .
C1 Gd2 O4 C3 16.4(3) . .
O7 Gd2 O4 Gd2 -60.53(13) . 2
O6 Gd2 O4 Gd2 34.83(16) . 2
O5 Gd2 O4 Gd2 83.05(11) . 2
O8 Gd2 O4 Gd2 -128.02(11) . 2
O2 Gd2 O4 Gd2 -156.25(16) . 2
O4 Gd2 O4 Gd2 0.0 2 2
O1 Gd2 O4 Gd2 157.78(9) . 2
O3 Gd2 O4 Gd2 159.50(15) . 2
C1 Gd2 O4 Gd2 172.43(11) . 2
C3 Gd2 O4 Gd2 156.0(3) . 2
O7 Gd2 O5 C13 -14.5(4) . .
O6 Gd2 O5 C13 28.4(3) . .
O8 Gd2 O5 C13 -176.1(3) . .
O2 Gd2 O5 C13 87.3(3) . .
O4 Gd2 O5 C13 -52.1(3) 2 .
O1 Gd2 O5 C13 127.4(3) . .
O4 Gd2 O5 C13 -116.8(3) . .
O3 Gd2 O5 C13 -168.7(4) . .
C1 Gd2 O5 C13 107.9(3) . .
C3 Gd2 O5 C13 -142.3(4) . .
O7 Gd2 O6 C11 132.6(4) . .
O5 Gd2 O6 C11 -24.0(4) . .
O8 Gd2 O6 C11 178.7(3) . .
O2 Gd2 O6 C11 -149.2(4) . .
O4 Gd2 O6 C11 57.2(4) 2 .
O1 Gd2 O6 C11 -103.1(4) . .
O4 Gd2 O6 C11 25.8(4) . .
O3 Gd2 O6 C11 -49.3(4) . .
C1 Gd2 O6 C11 -126.1(4) . .
C3 Gd2 O6 C11 -9.9(4) . .
O6 Gd2 O7 C8 122.1(5) . .
O5 Gd2 O7 C8 163.0(4) . .
O8 Gd2 O7 C8 -28.5(5) . .
O2 Gd2 O7 C8 48.9(5) . .
O4 Gd2 O7 C8 -158.6(5) 2 .
O1 Gd2 O7 C8 30.9(5) . .
O4 Gd2 O7 C8 -104.9(5) . .
O3 Gd2 O7 C8 -56.0(5) . .
C1 Gd2 O7 C8 40.9(5) . .
C3 Gd2 O7 C8 -86.4(5) . .
O7 Gd2 O8 C6 20.7(3) . .
O6 Gd2 O8 C6 -28.4(4) . .
O5 Gd2 O8 C6 -170.4(3) . .
O2 Gd2 O8 C6 -60.0(3) . .
O4 Gd2 O8 C6 78.4(4) 2 .
O1 Gd2 O8 C6 -113.0(3) . .
O4 Gd2 O8 C6 132.2(3) . .
O3 Gd2 O8 C6 -177.8(4) . .
C1 Gd2 O8 C6 -86.2(3) . .
C3 Gd2 O8 C6 157.1(4) . .
O12 Gd1 O9 C18 -157.4(3) . .
O10 Gd1 O9 C18 -3.1(3) . .
O11 Gd1 O9 C18 -83.2(3) . .
O2W Gd1 O9 C18 -38.7(4) . .
O1W Gd1 O9 C18 123.2(4) . .
O1 Gd1 O9 C18 63.6(4) . .
O3 Gd1 O9 C18 143.1(3) . .
O12 Gd1 O10 C16 52.9(5) . .
O9 Gd1 O10 C16 3.2(4) . .
O11 Gd1 O10 C16 87.3(4) . .
O2W Gd1 O10 C16 163.3(4) . .
O1W Gd1 O10 C16 -56.1(4) . .
O1 Gd1 O10 C16 -116.6(4) . .
O3 Gd1 O10 C16 -150.1(4) . .
O12 Gd1 O11 C21 -7.0(3) . .
O10 Gd1 O11 C21 -167.6(3) . .
O9 Gd1 O11 C21 -92.4(3) . .
O2W Gd1 O11 C21 112.1(3) . .
O1W Gd1 O11 C21 -48.5(4) . .
O1 Gd1 O11 C21 149.1(3) . .
O3 Gd1 O11 C21 57.9(3) . .
O10 Gd1 O12 C23 40.5(5) . .
O9 Gd1 O12 C23 88.0(4) . .
O11 Gd1 O12 C23 5.3(4) . .
O2W Gd1 O12 C23 -59.4(4) . .
O1W Gd1 O12 C23 161.0(4) . .
O1 Gd1 O12 C23 -154.7(3) . .
O3 Gd1 O12 C23 -122.8(4) . .
Gd2 O2 C1 O1 -0.1(4) . .
Gd2 O2 C1 C2 -179.4(4) . .
Gd1 O1 C1 O2 145.2(3) . .
Gd2 O1 C1 O2 0.1(4) . .
Gd1 O1 C1 C2 -35.5(6) . .
Gd2 O1 C1 C2 179.4(4) . .
Gd1 O1 C1 Gd2 145.1(4) . .
O7 Gd2 C1 O2 18.7(3) . .
O6 Gd2 C1 O2 -61.3(2) . .
O5 Gd2 C1 O2 -131.5(2) . .
O8 Gd2 C1 O2 85.4(2) . .
O4 Gd2 C1 O2 -51.9(4) 2 .
O1 Gd2 C1 O2 -179.9(4) . .
O4 Gd2 C1 O2 148.3(2) . .
O3 Gd2 C1 O2 158.2(2) . .
C3 Gd2 C1 O2 155.7(2) . .
O7 Gd2 C1 O1 -161.3(2) . .
O6 Gd2 C1 O1 118.6(2) . .
O5 Gd2 C1 O1 48.4(2) . .
O8 Gd2 C1 O1 -94.7(2) . .
O2 Gd2 C1 O1 179.9(4) . .
O4 Gd2 C1 O1 128.0(3) 2 .
O4 Gd2 C1 O1 -31.8(3) . .
O3 Gd2 C1 O1 -21.9(2) . .
C3 Gd2 C1 O1 -24.4(2) . .
O7 Gd2 C1 C2 48(19) . .
O6 Gd2 C1 C2 -32(19) . .
O5 Gd2 C1 C2 -102(19) . .
O8 Gd2 C1 C2 115(19) . .
O2 Gd2 C1 C2 30(18) . .
O4 Gd2 C1 C2 -22(19) 2 .
O1 Gd2 C1 C2 -150(19) . .
O4 Gd2 C1 C2 178(100) . .
O3 Gd2 C1 C2 -172(100) . .
C3 Gd2 C1 C2 -175(100) . .
Gd1 O3 C3 O4 174.1(3) . .
Gd2 O3 C3 O4 6.2(3) . .
Gd1 O3 C3 C4 -6.4(7) . .
Gd2 O3 C3 C4 -174.3(3) . .
Gd1 O3 C3 Gd2 167.9(5) . .
Gd2 O4 C3 O3 -152.4(2) 2 .
Gd2 O4 C3 O3 -6.2(3) . .
Gd2 O4 C3 C4 28.0(5) 2 .
Gd2 O4 C3 C4 174.2(3) . .
Gd2 O4 C3 Gd2 -146.2(3) 2 .
O7 Gd2 C3 O3 128.3(2) . .
O6 Gd2 C3 O3 -100.8(2) . .
O5 Gd2 C3 O3 -86.6(2) . .
O8 Gd2 C3 O3 73.6(2) . .
O2 Gd2 C3 O3 19.9(3) . .
O4 Gd2 C3 O3 -165.1(2) 2 .
O1 Gd2 C3 O3 -4.7(2) . .
O4 Gd2 C3 O3 173.6(3) . .
C1 Gd2 C3 O3 5.8(2) . .
O7 Gd2 C3 O4 -45.3(2) . .
O6 Gd2 C3 O4 85.5(2) . .
O5 Gd2 C3 O4 99.7(2) . .
O8 Gd2 C3 O4 -100.1(2) . .
O2 Gd2 C3 O4 -153.76(18) . .
O4 Gd2 C3 O4 21.3(2) 2 .
O1 Gd2 C3 O4 -178.4(2) . .
O3 Gd2 C3 O4 -173.6(3) . .
C1 Gd2 C3 O4 -167.82(19) . .
O7 Gd2 C3 C4 -142(3) . .
O6 Gd2 C3 C4 -12(3) . .
O5 Gd2 C3 C4 3(3) . .
O8 Gd2 C3 C4 163(3) . .
O2 Gd2 C3 C4 109(3) . .
O4 Gd2 C3 C4 -76(3) 2 .
O1 Gd2 C3 C4 84(3) . .
O4 Gd2 C3 C4 -97(3) . .
O3 Gd2 C3 C4 89(3) . .
C1 Gd2 C3 C4 95(3) . .
Gd2 O8 C6 C7 -14.4(7) . .
Gd2 O8 C6 C5 162.6(3) . .
O8 C6 C7 C8 -0.8(8) . .
C5 C6 C7 C8 -177.8(5) . .
Gd2 O7 C8 C7 27.0(8) . .
Gd2 O7 C8 C9 -151.8(4) . .
C6 C7 C8 O7 -3.8(8) . .
C6 C7 C8 C9 175.0(5) . .
Gd2 O6 C11 C12 14.4(6) . .
Gd2 O6 C11 C10 -166.3(3) . .
O6 C11 C12 C13 6.5(7) . .
C10 C11 C12 C13 -172.8(4) . .
Gd2 O5 C13 C12 -24.2(6) . .
Gd2 O5 C13 C14 157.9(3) . .
C11 C12 C13 O5 -1.2(7) . .
C11 C12 C13 C14 176.6(4) . .
Gd1 O10 C16 C17 -2.4(7) . .
Gd1 O10 C16 C15 177.3(3) . .
O10 C16 C17 C18 -0.4(8) . .
C15 C16 C17 C18 179.9(5) . .
Gd1 O9 C18 C17 2.4(6) . .
Gd1 O9 C18 C19 -176.6(3) . .
C16 C17 C18 O9 0.3(7) . .
C16 C17 C18 C19 179.3(4) . .
Gd1 O11 C21 C22 5.3(6) . .
Gd1 O11 C21 C20 -175.8(3) . .
O11 C21 C22 C23 2.2(7) . .
C20 C21 C22 C23 -176.7(4) . .
Gd1 O12 C23 C22 -1.6(7) . .
Gd1 O12 C23 C24 177.6(3) . .
C21 C22 C23 O12 -4.3(7) . .
C21 C22 C23 C24 176.5(4) . .
